data_7132702
loop_
_publ_author_name
'Koch, Katelyn N.'
'Teo, Aaron J.'
'Wheeler, Kraig A.'

_publ_section_title
;
 Dual space divergence in small molecule quasiracemates: benzoyl leucine
 and phenylalanine assemblies.
;
_journal_issue 20
_journal_name_full 'Chemical communications (Cambridge, England)'
_journal_page_first 2800
_journal_page_last 2803
_journal_paper_doi 10.1039/d3cc06212k
_journal_volume 60
_journal_year 2024
_chemical_formula_moiety 'C16 H14 Cl N O3'
_chemical_formula_sum 'C16 H14 Cl N O3'
_chemical_formula_weight 303.73
_space_group_crystal_system monoclinic
_space_group_IT_number 14
_space_group_name_Hall '-P 2ybc'
_space_group_name_H-M_alt 'P 1 21/c 1'
_atom_sites_solution_hydrogens mixed
_audit_creation_date 2023-11-15
_audit_creation_method
;
Olex2 1.5
(compiled 2023.08.24 svn.re1ec1418 for OlexSys, GUI svn.r6817)
;
_audit_update_record
;
2023-12-08 deposited with the CCDC.	2024-02-12 downloaded from the CCDC.
;
_cell_angle_alpha 90
_cell_angle_beta 111.998(2)
_cell_angle_gamma 90
_cell_formula_units_Z 4
_cell_length_a 10.9337(3)
_cell_length_b 9.8520(3)
_cell_length_c 14.5888(5)
_cell_measurement_reflns_used 9889
_cell_measurement_temperature 100(2)
_cell_measurement_theta_max 72.14
_cell_measurement_theta_min 4.36
_cell_volume 1457.08(8)
_computing_cell_refinement 'SAINT+ V8.40B (Bruker AXS Inc., 2020)'
_computing_data_collection 'APEX5 Ver.2022.08-RC130 (Bruker-AXS, 2023)'
_computing_data_reduction 'SAINT+ Ve8.40B (Bruker-AXS, 2020)'
_computing_molecular_graphics 'OLEX2 (Dolomanov et al., 2009)'
_computing_publication_material 'OLEX2 (Dolomanov et al., 2009)'
_computing_structure_refinement 'XL (Sheldrick, 2019/1)'
_computing_structure_solution 'XT (Sheldrick, 2018/2)'
_diffrn_ambient_temperature 100(2)
_diffrn_detector '100 \\times 140 mm^2^ CMOS sensor'
_diffrn_detector_area_resol_mean 7.9
_diffrn_detector_type 'Bruker PHOTON II'
_diffrn_measured_fraction_theta_full 1.000
_diffrn_measured_fraction_theta_max 0.999
_diffrn_measurement_device '\k-geometry four-circle diffractometer'
_diffrn_measurement_device_type 'Bruker D8 Venture'
_diffrn_measurement_method '\w and \f scans'
_diffrn_radiation_collimation 'focusing mirror'
_diffrn_radiation_detector 'Bruker PHOTON II'
_diffrn_radiation_monochromator 'multilayer mirror'
_diffrn_radiation_probe x-ray
_diffrn_radiation_type CuK\a
_diffrn_radiation_wavelength 1.54178
_diffrn_radiation_xray_symbol K-L~3~
_diffrn_reflns_av_R_equivalents 0.0388
_diffrn_reflns_av_unetI/netI 0.0171
_diffrn_reflns_Laue_measured_fraction_full 1.000
_diffrn_reflns_Laue_measured_fraction_max 0.999
_diffrn_reflns_limit_h_max 13
_diffrn_reflns_limit_h_min -13
_diffrn_reflns_limit_k_max 12
_diffrn_reflns_limit_k_min -12
_diffrn_reflns_limit_l_max 17
_diffrn_reflns_limit_l_min -18
_diffrn_reflns_number 27695
_diffrn_reflns_point_group_measured_fraction_full 1.000
_diffrn_reflns_point_group_measured_fraction_max 0.999
_diffrn_reflns_theta_full 67.679
_diffrn_reflns_theta_max 72.186
_diffrn_reflns_theta_min 4.361
_diffrn_source 'microfocus sealed X-ray tube'
_diffrn_source_type 'Incoatec I\mS 3.0'
_diffrn_standards_number 0
_exptl_absorpt_coefficient_mu 2.408
_exptl_absorpt_correction_T_max 0.7536
_exptl_absorpt_correction_T_min 0.6373
_exptl_absorpt_correction_type multi-scan
_exptl_absorpt_process_details
;
SADABS-2016/2 (Krause et al., 2015) was used for absorption correction.
;
_exptl_crystal_colour 'clear colourless'
_exptl_crystal_colour_lustre clear
_exptl_crystal_colour_primary colourless
_exptl_crystal_density_diffrn 1.385
_exptl_crystal_density_method 'not measured'
_exptl_crystal_description plate
_exptl_crystal_F_000 632
_exptl_crystal_recrystallization_method 'Re-crystallisation from solvent: MeOH'
_exptl_crystal_size_max 0.185
_exptl_crystal_size_mid 0.075
_exptl_crystal_size_min 0.019
_refine_diff_density_max 0.264
_refine_diff_density_min -0.211
_refine_diff_density_rms 0.040
_refine_ls_extinction_method none
_refine_ls_goodness_of_fit_ref 1.059
_refine_ls_hydrogen_treatment mixed
_refine_ls_matrix_type full
_refine_ls_number_parameters 196
_refine_ls_number_reflns 2870
_refine_ls_number_restraints 0
_refine_ls_restrained_S_all 1.059
_refine_ls_R_factor_all 0.0329
_refine_ls_R_factor_gt 0.0284
_refine_ls_shift/su_max 0.001
_refine_ls_shift/su_mean 0.000
_refine_ls_structure_factor_coef Fsqd
_refine_ls_weighting_details 'w=1/[\s^2^(Fo^2^)+(0.0264P)^2^+0.7489P] where P=(Fo^2^+2Fc^2^)/3'
_refine_ls_weighting_scheme calc
_refine_ls_wR_factor_gt 0.0670
_refine_ls_wR_factor_ref 0.0695
_reflns_Friedel_coverage 0.000
_reflns_number_gt 2572
_reflns_number_total 2870
_reflns_threshold_expression 'I > 2\s(I)'
_cod_data_source_file d3cc06212k2.cif
_cod_data_source_block 21kaw70_a
_cod_depositor_comments
;
The following automatic conversions were performed:

data item '_diffrn_radiation_probe' value 'X-ray' was changed to
'x-ray' in accordance with the
/home/data/users/saulius/crontab/automatic-downloads/rss-feeds/RSC/lib/dictionaries/cif_core.dic
dictionary named 'cif_core.dic' version 2.4.2 last updated on
2011-04-26.

Automatic conversion script
Id: cif_fix_values 8170 2020-07-09 18:12:32Z antanas 

 Adding full bibliography for 7132699--7132715.cif.
;
_cod_database_code 7132702
_shelx_shelxl_version_number 2018/3
_shelx_space_group_comment
;
The symmetry employed for this shelxl refinement is uniquely defined
by the following loop, which should always be used as a source of
symmetry information in preference to the above space-group names.
They are only intended as comments.
;
_olex2_refinement_description
;
1. Fixed Uiso
 At 1.2 times of:
  All C(H) groups, All C(H,H) groups, All N(H) groups, All O(H) groups
2.a Ternary CH refined with riding coordinates:
 C9(H9)
2.b Secondary CH2 refined with riding coordinates:
 C10(H10A,H10B)
2.c Aromatic/amide H refined with riding coordinates:
 C3(H3), C4(H4), C6(H6), C7(H7), C12(H12), C13(H13), C14(H14), C15(H15),
 C16(H16)
;
_olex2_submission_special_instructions 'No special instructions were received'

loop_
_space_group_symop_operation_xyz
'x, y, z'
'-x, y+1/2, -z+1/2'
'-x, -y, -z'
'x, -y-1/2, z-1/2'

loop_
_atom_site_label
_atom_site_type_symbol
_atom_site_fract_x
_atom_site_fract_y
_atom_site_fract_z
_atom_site_U_iso_or_equiv
_atom_site_adp_type
_atom_site_occupancy
_atom_site_site_symmetry_order
_atom_site_calc_flag
_atom_site_refinement_flags_posn
_atom_site_refinement_flags_adp
_atom_site_refinement_flags_occupancy
_atom_site_disorder_assembly
_atom_site_disorder_group
Cl1 Cl 0.15556(3) 1.07662(3) 0.59124(2) 0.02547(10) Uani 1 1 d . . . . .
O1 O 0.47907(9) 0.77927(9) 0.33166(6) 0.0206(2) Uani 1 1 d . . . . .
O2 O 0.63928(9) 0.46081(11) 0.30170(7) 0.0243(2) Uani 1 1 d . . . . .
H2 H 0.5987(17) 0.4054(19) 0.2601(13) 0.029 Uiso 1 1 d . U . . .
O3 O 0.46983(9) 0.45095(9) 0.35281(7) 0.0195(2) Uani 1 1 d . . . . .
N1 N 0.57380(10) 0.67212(11) 0.47660(8) 0.0168(2) Uani 1 1 d . . . . .
H1 H 0.5675(15) 0.6477(16) 0.5299(12) 0.020 Uiso 1 1 d . U . . .
C1 C 0.48801(12) 0.76246(13) 0.41845(9) 0.0165(3) Uani 1 1 d . . . . .
C2 C 0.40652(12) 0.83976(13) 0.46315(9) 0.0164(3) Uani 1 1 d . . . . .
C3 C 0.29145(13) 0.90337(14) 0.40101(10) 0.0205(3) Uani 1 1 d . . . . .
H3 H 0.266245 0.896545 0.331385 0.025 Uiso 1 1 calc R U . . .
C4 C 0.21315(13) 0.97658(15) 0.43951(10) 0.0226(3) Uani 1 1 d . . . . .
H4 H 0.134875 1.019958 0.396952 0.027 Uiso 1 1 calc R U . . .
C5 C 0.25150(13) 0.98506(13) 0.54126(10) 0.0194(3) Uani 1 1 d . . . . .
C6 C 0.36517(13) 0.92241(13) 0.60485(10) 0.0201(3) Uani 1 1 d . . . . .
H6 H 0.389312 0.928538 0.674414 0.024 Uiso 1 1 calc R U . . .
C7 C 0.44307(13) 0.85071(13) 0.56546(10) 0.0190(3) Uani 1 1 d . . . . .
H7 H 0.521944 0.808685 0.608365 0.023 Uiso 1 1 calc R U . . .
C8 C 0.57675(12) 0.49447(13) 0.35971(9) 0.0171(3) Uani 1 1 d . . . . .
C9 C 0.65792(12) 0.59392(13) 0.43964(9) 0.0169(3) Uani 1 1 d . . . . .
H9 H 0.704546 0.657708 0.410377 0.020 Uiso 1 1 calc R U . . .
C10 C 0.76165(12) 0.51657(13) 0.52558(10) 0.0193(3) Uani 1 1 d . . . . .
H10A H 0.716578 0.464924 0.561996 0.023 Uiso 1 1 calc R U . . .
H10B H 0.807641 0.450676 0.498449 0.023 Uiso 1 1 calc R U . . .
C11 C 0.86210(13) 0.61074(13) 0.59649(10) 0.0203(3) Uani 1 1 d . . . . .
C12 C 0.84562(14) 0.66195(15) 0.67975(10) 0.0260(3) Uani 1 1 d . . . . .
H12 H 0.771092 0.635742 0.694105 0.031 Uiso 1 1 calc R U . . .
C13 C 0.93798(16) 0.75176(16) 0.74249(11) 0.0316(3) Uani 1 1 d . . . . .
H13 H 0.925433 0.787228 0.798894 0.038 Uiso 1 1 calc R U . . .
C14 C 1.04742(15) 0.78930(15) 0.72303(11) 0.0324(4) Uani 1 1 d . . . . .
H14 H 1.110253 0.850104 0.766123 0.039 Uiso 1 1 calc R U . . .
C15 C 1.06546(14) 0.73837(15) 0.64083(12) 0.0316(3) Uani 1 1 d . . . . .
H15 H 1.141137 0.763425 0.627601 0.038 Uiso 1 1 calc R U . . .
C16 C 0.97284(13) 0.65046(14) 0.57753(12) 0.0262(3) Uani 1 1 d . . . . .
H16 H 0.985043 0.616896 0.520498 0.031 Uiso 1 1 calc R U . . .

loop_
_atom_site_aniso_label
_atom_site_aniso_U_11
_atom_site_aniso_U_22
_atom_site_aniso_U_33
_atom_site_aniso_U_23
_atom_site_aniso_U_13
_atom_site_aniso_U_12
Cl1 0.02875(18) 0.02447(17) 0.02674(18) -0.00085(13) 0.01446(14) 0.00496(13)
O1 0.0258(5) 0.0218(5) 0.0148(4) 0.0026(4) 0.0084(4) 0.0017(4)
O2 0.0230(5) 0.0317(6) 0.0208(5) -0.0106(4) 0.0110(4) -0.0050(4)
O3 0.0205(5) 0.0218(5) 0.0167(4) 0.0007(4) 0.0075(4) -0.0030(4)
N1 0.0205(5) 0.0180(5) 0.0128(5) 0.0008(4) 0.0072(4) 0.0007(4)
C1 0.0174(6) 0.0148(6) 0.0161(6) -0.0007(5) 0.0049(5) -0.0040(5)
C2 0.0188(6) 0.0139(6) 0.0165(6) 0.0008(5) 0.0064(5) -0.0027(5)
C3 0.0204(6) 0.0251(7) 0.0153(6) 0.0024(5) 0.0057(5) -0.0005(5)
C4 0.0205(7) 0.0260(7) 0.0210(7) 0.0055(5) 0.0074(5) 0.0045(5)
C5 0.0219(6) 0.0161(6) 0.0229(7) -0.0013(5) 0.0114(5) -0.0010(5)
C6 0.0247(7) 0.0188(6) 0.0153(6) -0.0016(5) 0.0059(5) -0.0018(5)
C7 0.0210(6) 0.0163(6) 0.0170(6) 0.0002(5) 0.0038(5) 0.0005(5)
C8 0.0205(6) 0.0167(6) 0.0144(6) 0.0025(5) 0.0069(5) 0.0022(5)
C9 0.0182(6) 0.0180(6) 0.0157(6) -0.0004(5) 0.0076(5) -0.0006(5)
C10 0.0189(6) 0.0183(6) 0.0198(6) 0.0007(5) 0.0062(5) 0.0007(5)
C11 0.0181(6) 0.0183(6) 0.0204(6) 0.0043(5) 0.0024(5) 0.0012(5)
C12 0.0278(7) 0.0269(7) 0.0202(7) 0.0022(6) 0.0054(6) -0.0058(6)
C13 0.0413(9) 0.0281(8) 0.0178(7) 0.0008(6) 0.0022(6) -0.0065(6)
C14 0.0296(8) 0.0214(7) 0.0311(8) 0.0044(6) -0.0059(6) -0.0067(6)
C15 0.0195(7) 0.0229(7) 0.0472(9) 0.0060(7) 0.0067(7) -0.0017(6)
C16 0.0217(7) 0.0214(7) 0.0354(8) 0.0020(6) 0.0106(6) 0.0020(5)

loop_
_atom_type_symbol
_atom_type_description
_atom_type_scat_dispersion_real
_atom_type_scat_dispersion_imag
_atom_type_scat_source
C C 0.0181 0.0091 'International Tables Vol C Tables 4.2.6.8 and 6.1.1.4'
H H 0.0000 0.0000 'International Tables Vol C Tables 4.2.6.8 and 6.1.1.4'
N N 0.0311 0.0180 'International Tables Vol C Tables 4.2.6.8 and 6.1.1.4'
O O 0.0492 0.0322 'International Tables Vol C Tables 4.2.6.8 and 6.1.1.4'
Cl Cl 0.3639 0.7018 'International Tables Vol C Tables 4.2.6.8 and 6.1.1.4'

loop_
_geom_angle_atom_site_label_1
_geom_angle_atom_site_label_2
_geom_angle_atom_site_label_3
_geom_angle
_geom_angle_site_symmetry_1
_geom_angle_site_symmetry_3
_geom_angle_publ_flag
C8 O2 H2 112.3(12) . . ?
C1 N1 H1 119.6(11) . . ?
C1 N1 C9 120.58(11) . . ?
C9 N1 H1 118.4(11) . . ?
O1 C1 N1 120.15(12) . . ?
O1 C1 C2 122.94(11) . . ?
N1 C1 C2 116.91(11) . . ?
C3 C2 C1 119.05(11) . . ?
C3 C2 C7 119.17(12) . . ?
C7 C2 C1 121.78(11) . . ?
C2 C3 H3 119.6 . . ?
C4 C3 C2 120.89(12) . . ?
C4 C3 H3 119.6 . . ?
C3 C4 H4 120.7 . . ?
C5 C4 C3 118.66(12) . . ?
C5 C4 H4 120.7 . . ?
C4 C5 Cl1 119.53(10) . . ?
C4 C5 C6 121.72(12) . . ?
C6 C5 Cl1 118.75(10) . . ?
C5 C6 H6 120.5 . . ?
C7 C6 C5 119.04(12) . . ?
C7 C6 H6 120.5 . . ?
C2 C7 H7 119.7 . . ?
C6 C7 C2 120.53(12) . . ?
C6 C7 H7 119.7 . . ?
O2 C8 C9 111.09(10) . . ?
O3 C8 O2 125.10(12) . . ?
O3 C8 C9 123.80(11) . . ?
N1 C9 C8 110.90(10) . . ?
N1 C9 H9 108.7 . . ?
N1 C9 C10 109.65(10) . . ?
C8 C9 H9 108.7 . . ?
C8 C9 C10 110.13(10) . . ?
C10 C9 H9 108.7 . . ?
C9 C10 H10A 109.2 . . ?
C9 C10 H10B 109.2 . . ?
H10A C10 H10B 107.9 . . ?
C11 C10 C9 112.21(11) . . ?
C11 C10 H10A 109.2 . . ?
C11 C10 H10B 109.2 . . ?
C12 C11 C10 121.51(12) . . ?
C12 C11 C16 118.57(13) . . ?
C16 C11 C10 119.90(13) . . ?
C11 C12 H12 119.8 . . ?
C11 C12 C13 120.35(14) . . ?
C13 C12 H12 119.8 . . ?
C12 C13 H13 119.8 . . ?
C14 C13 C12 120.34(15) . . ?
C14 C13 H13 119.8 . . ?
C13 C14 H14 120.1 . . ?
C13 C14 C15 119.90(14) . . ?
C15 C14 H14 120.1 . . ?
C14 C15 H15 120.0 . . ?
C14 C15 C16 119.90(14) . . ?
C16 C15 H15 120.0 . . ?
C11 C16 H16 119.5 . . ?
C15 C16 C11 120.93(14) . . ?
C15 C16 H16 119.5 . . ?

loop_
_geom_bond_atom_site_label_1
_geom_bond_atom_site_label_2
_geom_bond_distance
_geom_bond_site_symmetry_2
_geom_bond_publ_flag
Cl1 C5 1.7375(13) . ?
O1 C1 1.2440(15) . ?
O2 H2 0.813(19) . ?
O2 C8 1.3142(15) . ?
O3 C8 1.2135(16) . ?
N1 H1 0.841(17) . ?
N1 C1 1.3400(17) . ?
N1 C9 1.4497(16) . ?
C1 C2 1.4947(18) . ?
C2 C3 1.3939(18) . ?
C2 C7 1.3972(18) . ?
C3 H3 0.9500 . ?
C3 C4 1.3889(19) . ?
C4 H4 0.9500 . ?
C4 C5 1.3855(19) . ?
C5 C6 1.3866(19) . ?
C6 H6 0.9500 . ?
C6 C7 1.3862(19) . ?
C7 H7 0.9500 . ?
C8 C9 1.5271(17) . ?
C9 H9 1.0000 . ?
C9 C10 1.5407(17) . ?
C10 H10A 0.9900 . ?
C10 H10B 0.9900 . ?
C10 C11 1.5119(18) . ?
C11 C12 1.388(2) . ?
C11 C16 1.3952(19) . ?
C12 H12 0.9500 . ?
C12 C13 1.396(2) . ?
C13 H13 0.9500 . ?
C13 C14 1.380(2) . ?
C14 H14 0.9500 . ?
C14 C15 1.381(2) . ?
C15 H15 0.9500 . ?
C15 C16 1.388(2) . ?
C16 H16 0.9500 . ?

loop_
_geom_hbond_atom_site_label_D
_geom_hbond_atom_site_label_H
_geom_hbond_atom_site_label_A
_geom_hbond_distance_DH
_geom_hbond_distance_HA
_geom_hbond_distance_DA
_geom_hbond_angle_DHA
_geom_hbond_site_symmetry_A
_geom_hbond_publ_flag
O2 H2 O1 0.813(19) 1.791(19) 2.6024(13) 175.7(18) 2_645 yes
N1 H1 O3 0.841(17) 2.136(17) 2.9632(14) 167.7(15) 3_666 yes

loop_
_geom_torsion_atom_site_label_1
_geom_torsion_atom_site_label_2
_geom_torsion_atom_site_label_3
_geom_torsion_atom_site_label_4
_geom_torsion
_geom_torsion_site_symmetry_1
_geom_torsion_site_symmetry_2
_geom_torsion_site_symmetry_3
_geom_torsion_site_symmetry_4
_geom_torsion_publ_flag
Cl1 C5 C6 C7 -179.16(10) . . . . ?
O1 C1 C2 C3 19.03(18) . . . . ?
O1 C1 C2 C7 -160.53(12) . . . . ?
O2 C8 C9 N1 156.74(11) . . . . ?
O2 C8 C9 C10 -81.70(13) . . . . ?
O3 C8 C9 N1 -24.65(17) . . . . ?
O3 C8 C9 C10 96.91(14) . . . . ?
N1 C1 C2 C3 -161.18(12) . . . . ?
N1 C1 C2 C7 19.27(17) . . . . ?
N1 C9 C10 C11 -69.30(13) . . . . ?
C1 N1 C9 C8 -67.52(15) . . . . ?
C1 N1 C9 C10 170.64(11) . . . . ?
C1 C2 C3 C4 -179.79(12) . . . . ?
C1 C2 C7 C6 -179.62(12) . . . . ?
C2 C3 C4 C5 -0.1(2) . . . . ?
C3 C2 C7 C6 0.82(19) . . . . ?
C3 C4 C5 Cl1 179.75(10) . . . . ?
C3 C4 C5 C6 -0.1(2) . . . . ?
C4 C5 C6 C7 0.7(2) . . . . ?
C5 C6 C7 C2 -1.1(2) . . . . ?
C7 C2 C3 C4 -0.2(2) . . . . ?
C8 C9 C10 C11 168.40(10) . . . . ?
C9 N1 C1 O1 0.57(18) . . . . ?
C9 N1 C1 C2 -179.23(11) . . . . ?
C9 C10 C11 C12 92.73(15) . . . . ?
C9 C10 C11 C16 -85.74(15) . . . . ?
C10 C11 C12 C13 -178.17(13) . . . . ?
C10 C11 C16 C15 179.08(13) . . . . ?
C11 C12 C13 C14 -0.8(2) . . . . ?
C12 C11 C16 C15 0.6(2) . . . . ?
C12 C13 C14 C15 0.3(2) . . . . ?
C13 C14 C15 C16 0.6(2) . . . . ?
C14 C15 C16 C11 -1.0(2) . . . . ?
C16 C11 C12 C13 0.3(2) . . . . ?
